data_7060572
loop_
_publ_author_name
'Melnic, Elena'
'Kravtsov, Victor Ch.'
'Lucenti, Elena'
'Cariati, Elena'
'Forni, Alessandra'
'Siminel, Nikita'
'Fonari, Marina S.'

_publ_section_title
;
 Regulation of \p&#x22EF;\p stacking interactions between triimidazole
 luminophores and comprehensive emission quenching by coordination to
 Cu(ii)
;
_journal_issue 20
_journal_name_full 'New Journal of Chemistry'
_journal_page_first 9040
_journal_page_last 9052
_journal_paper_doi 10.1039/D1NJ00909E
_journal_volume 45
_journal_year 2021
_chemical_formula_sum 'C14 H9 Cu N9 O6'
_chemical_formula_weight 462.84
_space_group_crystal_system triclinic
_space_group_IT_number 2
_space_group_name_Hall '-P 1'
_space_group_name_H-M_alt 'P -1'
_atom_sites_solution_hydrogens geom
_atom_sites_solution_primary direct
_atom_sites_solution_secondary difmap
_audit_creation_method SHELXL-2014/7
_audit_update_record
;
2021-03-30 deposited with the CCDC.	2021-04-16 downloaded from the CCDC.
;
_cell_angle_alpha 102.727(14)
_cell_angle_beta 96.166(12)
_cell_angle_gamma 93.241(13)
_cell_formula_units_Z 2
_cell_length_a 5.3026(8)
_cell_length_b 8.8828(15)
_cell_length_c 18.203(3)
_cell_measurement_reflns_used 953
_cell_measurement_temperature 293(2)
_cell_measurement_theta_max 24.8440
_cell_measurement_theta_min 3.6600
_cell_volume 828.6(2)
_computing_cell_refinement
;
CrysAlisPro, Agilent Technologies,
Version 1.171.37.35 (release 13-08-2014 CrysAlis171 .NET)
(compiled Aug 13 2014,18:06:01)
;
_computing_data_collection
;
CrysAlisPro, Agilent Technologies,
Version 1.171.37.35 (release 13-08-2014 CrysAlis171 .NET)
(compiled Aug 13 2014,18:06:01)
;
_computing_data_reduction
;
CrysAlisPro, Agilent Technologies,
Version 1.171.37.35 (release 13-08-2014 CrysAlis171 .NET)
(compiled Aug 13 2014,18:06:01)
;
_computing_structure_refinement 'SHELXL-2014/7 (Sheldrick, 2014)'
_computing_structure_solution 'SHELXS-2014 (Sheldrick, 2014)'
_diffrn_ambient_temperature 293(2)
_diffrn_detector_area_resol_mean 15.9914
_diffrn_measured_fraction_theta_full 0.997
_diffrn_measured_fraction_theta_max 0.997
_diffrn_measurement_device_type 'Xcalibur, Eos'
_diffrn_radiation_type MoK\a
_diffrn_radiation_wavelength 0.71073
_diffrn_reflns_av_R_equivalents 0.0674
_diffrn_reflns_av_unetI/netI 0.1322
_diffrn_reflns_Laue_measured_fraction_full 0.997
_diffrn_reflns_Laue_measured_fraction_max 0.997
_diffrn_reflns_limit_h_max 6
_diffrn_reflns_limit_h_min -6
_diffrn_reflns_limit_k_max 10
_diffrn_reflns_limit_k_min -10
_diffrn_reflns_limit_l_max 21
_diffrn_reflns_limit_l_min -16
_diffrn_reflns_number 5231
_diffrn_reflns_point_group_measured_fraction_full 0.997
_diffrn_reflns_point_group_measured_fraction_max 0.997
_diffrn_reflns_theta_full 24.997
_diffrn_reflns_theta_max 24.997
_diffrn_reflns_theta_min 2.902
_diffrn_source 'Enhance (Mo) X-ray Source'
_exptl_absorpt_coefficient_mu 1.380
_exptl_absorpt_correction_T_max 1.00000
_exptl_absorpt_correction_T_min 0.86784
_exptl_absorpt_correction_type multi-scan
_exptl_absorpt_process_details
;
CrysAlisPro, Agilent Technologies,
Version 1.171.37.35 (release 13-08-2014 CrysAlis171 .NET)
(compiled Aug 13 2014,18:06:01)
Empirical absorption correction using spherical harmonics,
 implemented in SCALE3 ABSPACK scaling algorithm.
;
_exptl_crystal_colour green
_exptl_crystal_density_diffrn 1.855
_exptl_crystal_description prism
_exptl_crystal_F_000 466
_exptl_crystal_size_max 0.350
_exptl_crystal_size_mid 0.080
_exptl_crystal_size_min 0.040
_refine_diff_density_max 0.894
_refine_diff_density_min -0.589
_refine_diff_density_rms 0.125
_refine_ls_extinction_method none
_refine_ls_goodness_of_fit_ref 0.999
_refine_ls_hydrogen_treatment constr
_refine_ls_matrix_type full
_refine_ls_number_parameters 271
_refine_ls_number_reflns 2905
_refine_ls_number_restraints 0
_refine_ls_restrained_S_all 0.999
_refine_ls_R_factor_all 0.1203
_refine_ls_R_factor_gt 0.0817
_refine_ls_shift/su_max 0.000
_refine_ls_shift/su_mean 0.000
_refine_ls_structure_factor_coef Fsqd
_refine_ls_weighting_details 'w=1/[\s^2^(Fo^2^)+(0.0851P)^2^] where P=(Fo^2^+2Fc^2^)/3'
_refine_ls_weighting_scheme calc
_refine_ls_wR_factor_gt 0.1779
_refine_ls_wR_factor_ref 0.2083
_reflns_Friedel_coverage 0.000
_reflns_number_gt 1786
_reflns_number_total 2905
_reflns_threshold_expression 'I > 2\s(I)'
_cod_data_source_file d1nj00909e2.cif
_cod_data_source_block str_8
_cod_depositor_comments 'Adding full bibliography for 7060567--7060574.cif.'
_cod_original_cell_volume 828.7(2)
_cod_database_code 7060572
_shelx_shelxl_version_number 2014/7
_shelx_space_group_comment
;
The symmetry employed for this shelxl refinement is uniquely defined
by the following loop, which should always be used as a source of
symmetry information in preference to the above space-group names.
They are only intended as comments.
;
_shelx_estimated_absorpt_t_min 0.644
_shelx_estimated_absorpt_t_max 0.947

loop_
_space_group_symop_operation_xyz
'x, y, z'
'-x, -y, -z'

loop_
_atom_site_label
_atom_site_type_symbol
_atom_site_fract_x
_atom_site_fract_y
_atom_site_fract_z
_atom_site_U_iso_or_equiv
_atom_site_adp_type
_atom_site_occupancy
_atom_site_site_symmetry_order
_atom_site_calc_flag
_atom_site_refinement_flags_posn
_atom_site_refinement_flags_adp
_atom_site_refinement_flags_occupancy
_atom_site_disorder_assembly
_atom_site_disorder_group
Cu1 Cu 0.40751(15) 0.84481(10) 0.32768(5) 0.0423(4) Uani 1 1 d . . . . .
C1 C 0.0458(13) 0.7076(9) 0.1880(4) 0.048(2) Uani 1 1 d . . . . .
H1 H -0.0771 0.6691 0.2134 0.057 Uiso 1 1 calc R U . . .
C2 C 0.0631(12) 0.6573(8) 0.1141(4) 0.0464(19) Uani 1 1 d . . . . .
H2 H -0.0405 0.5797 0.0794 0.056 Uiso 1 1 calc R U . . .
C3 C 0.3795(13) 0.7378(8) 0.0338(4) 0.0400(17) Uani 1 1 d . . . . .
C4 C 0.5047(13) 0.6850(9) -0.0737(4) 0.050(2) Uani 1 1 d . . . . .
H4 H 0.5104 0.6386 -0.1245 0.060 Uiso 1 1 calc R U . . .
C5 C 0.6762(13) 0.7969(9) -0.0330(4) 0.0428(18) Uani 1 1 d . . . . .
H5 H 0.8180 0.8411 -0.0487 0.051 Uiso 1 1 calc R U . . .
C6 C 0.6950(13) 0.9369(8) 0.1036(4) 0.0420(19) Uani 1 1 d . . . . .
C7 C 0.9041(14) 1.1126(9) 0.1894(5) 0.050(2) Uani 1 1 d . . . . .
H7 H 1.0270 1.1925 0.2128 0.060 Uiso 1 1 calc R U . . .
C8 C 0.7109(12) 1.0630(7) 0.2250(4) 0.0350(16) Uani 1 1 d . . . . .
C9 C 0.3621(12) 0.8454(8) 0.1661(4) 0.0393(18) Uani 1 1 d . . . . .
C10 C 0.6524(12) 1.1388(8) 0.3009(4) 0.0344(16) Uani 1 1 d . . . . .
C11 C 0.7614(14) 1.2889(8) 0.3323(4) 0.049(2) Uani 1 1 d . . . . .
H11 H 0.8666 1.3370 0.3051 0.059 Uiso 1 1 calc R U . . .
C12 C 0.7150(15) 1.3662(9) 0.4028(5) 0.060(2) Uani 1 1 d . . . . .
H12 H 0.7911 1.4653 0.4244 0.072 Uiso 1 1 calc R U . . .
C13 C 0.5527(15) 1.2937(9) 0.4411(5) 0.054(2) Uani 1 1 d . . . . .
H13 H 0.5123 1.3444 0.4883 0.065 Uiso 1 1 calc R U . . .
C14 C 0.4542(14) 1.1481(8) 0.4090(4) 0.0466(19) Uani 1 1 d . . . . .
H14 H 0.3448 1.1000 0.4351 0.056 Uiso 1 1 calc R U . . .
N1 N 0.2350(9) 0.8251(6) 0.2222(3) 0.0355(14) Uani 1 1 d . . . . .
N2 N 0.8970(10) 1.0322(7) 0.1160(4) 0.0458(16) Uani 1 1 d . . . . .
N3 N 0.3164(11) 0.6460(7) -0.0316(3) 0.0471(16) Uani 1 1 d . . . . .
N4 N 0.5927(10) 0.8320(6) 0.0389(3) 0.0402(15) Uani 1 1 d . . . . .
N5 N 0.5710(9) 0.9464(6) 0.1681(3) 0.0309(13) Uani 1 1 d . . . . .
N6 N 0.2680(9) 0.7452(6) 0.1003(3) 0.0377(14) Uani 1 1 d . . . . .
N7 N 0.5057(10) 1.0685(6) 0.3411(3) 0.0385(14) Uani 1 1 d . . . . .
N8 N 0.8869(12) 0.8480(7) 0.4100(4) 0.0514(17) Uani 1 1 d . . . . .
N9 N 0.3822(11) 0.5320(7) 0.2760(4) 0.0473(17) Uani 1 1 d . . . . .
O1 O 0.6463(9) 0.8324(6) 0.4155(3) 0.0516(14) Uani 1 1 d . . . . .
O2 O 0.9548(10) 0.8814(6) 0.3528(3) 0.0574(15) Uani 1 1 d . . . . .
O3 O 1.0338(11) 0.8306(9) 0.4624(4) 0.089(2) Uani 1 1 d . . . . .
O4 O 0.2804(9) 0.6294(6) 0.3246(3) 0.0464(13) Uani 1 1 d . . . . .
O5 O 0.5670(9) 0.5784(6) 0.2496(3) 0.0625(16) Uani 1 1 d . . . . .
O6 O 0.2925(10) 0.3993(6) 0.2573(4) 0.0703(18) Uani 1 1 d . . . . .

loop_
_atom_site_aniso_label
_atom_site_aniso_U_11
_atom_site_aniso_U_22
_atom_site_aniso_U_33
_atom_site_aniso_U_23
_atom_site_aniso_U_13
_atom_site_aniso_U_12
Cu1 0.0488(6) 0.0471(6) 0.0301(6) 0.0057(5) 0.0143(4) -0.0076(4)
C1 0.040(4) 0.061(5) 0.041(5) 0.008(4) 0.015(4) -0.009(4)
C2 0.042(4) 0.053(5) 0.039(5) 0.005(4) 0.008(4) -0.020(3)
C3 0.051(4) 0.037(4) 0.030(5) 0.001(4) 0.014(4) -0.005(3)
C4 0.063(5) 0.055(5) 0.029(5) 0.000(4) 0.017(4) 0.001(4)
C5 0.056(4) 0.056(5) 0.018(4) 0.007(4) 0.016(3) 0.001(4)
C6 0.049(4) 0.040(4) 0.042(5) 0.008(4) 0.028(4) 0.001(3)
C7 0.061(5) 0.049(5) 0.038(5) 0.002(4) 0.022(4) -0.016(4)
C8 0.040(3) 0.029(4) 0.031(4) -0.003(3) 0.010(3) -0.014(3)
C9 0.039(4) 0.040(4) 0.037(5) -0.002(4) 0.021(3) -0.001(3)
C10 0.045(4) 0.037(4) 0.019(4) 0.000(3) 0.008(3) -0.003(3)
C11 0.073(5) 0.040(4) 0.035(5) 0.006(4) 0.026(4) -0.004(4)
C12 0.076(6) 0.046(5) 0.046(6) -0.011(4) 0.003(5) -0.006(4)
C13 0.074(5) 0.047(5) 0.038(5) -0.003(4) 0.020(4) -0.003(4)
C14 0.060(4) 0.042(4) 0.041(5) 0.010(4) 0.022(4) -0.004(4)
N1 0.033(3) 0.044(3) 0.031(4) 0.012(3) 0.010(3) -0.006(2)
N2 0.049(3) 0.050(4) 0.034(4) 0.001(3) 0.019(3) -0.023(3)
N3 0.057(4) 0.051(4) 0.029(4) -0.001(3) 0.017(3) -0.013(3)
N4 0.039(3) 0.045(4) 0.031(4) -0.003(3) 0.010(3) -0.012(3)
N5 0.034(3) 0.036(3) 0.021(3) 0.002(3) 0.013(2) -0.010(2)
N6 0.036(3) 0.042(3) 0.033(4) -0.002(3) 0.016(3) -0.007(3)
N7 0.052(3) 0.041(3) 0.023(4) 0.002(3) 0.013(3) 0.006(3)
N8 0.050(4) 0.056(4) 0.051(5) 0.011(4) 0.017(4) 0.012(3)
N9 0.044(3) 0.046(4) 0.054(5) 0.007(4) 0.017(3) 0.006(3)
O1 0.050(3) 0.074(4) 0.037(3) 0.021(3) 0.017(3) -0.005(3)
O2 0.074(3) 0.061(4) 0.047(4) 0.020(3) 0.036(3) 0.006(3)
O3 0.067(4) 0.149(7) 0.053(5) 0.021(5) 0.002(4) 0.027(4)
O4 0.055(3) 0.046(3) 0.043(4) 0.014(3) 0.021(3) -0.003(2)
O5 0.056(3) 0.061(4) 0.066(4) -0.001(3) 0.032(3) -0.015(3)
O6 0.071(4) 0.041(3) 0.088(6) -0.005(3) 0.018(4) -0.017(3)

loop_
_atom_type_symbol
_atom_type_description
_atom_type_scat_dispersion_real
_atom_type_scat_dispersion_imag
_atom_type_scat_source
C C 0.0033 0.0016 'International Tables Vol C Tables 4.2.6.8 and 6.1.1.4'
H H 0.0000 0.0000 'International Tables Vol C Tables 4.2.6.8 and 6.1.1.4'
N N 0.0061 0.0033 'International Tables Vol C Tables 4.2.6.8 and 6.1.1.4'
O O 0.0106 0.0060 'International Tables Vol C Tables 4.2.6.8 and 6.1.1.4'
Cu Cu 0.3201 1.2651 'International Tables Vol C Tables 4.2.6.8 and 6.1.1.4'

loop_
_geom_angle_atom_site_label_1
_geom_angle_atom_site_label_2
_geom_angle_atom_site_label_3
_geom_angle
_geom_angle_site_symmetry_1
_geom_angle_site_symmetry_3
_geom_angle_publ_flag
O1 Cu1 O4 87.1(2) . . ?
O1 Cu1 N7 91.8(2) . . ?
O4 Cu1 N7 172.56(19) . . ?
O1 Cu1 N1 164.1(2) . . ?
O4 Cu1 N1 90.1(2) . . ?
N7 Cu1 N1 92.9(2) . . ?
C2 C1 N1 111.5(6) . . ?
C1 C2 N6 105.0(7) . . ?
N3 C3 N4 114.6(6) . . ?
N3 C3 N6 128.7(6) . . ?
N4 C3 N6 116.6(7) . . ?
C5 C4 N3 112.5(7) . . ?
C4 C5 N4 104.1(6) . . ?
N2 C6 N4 130.0(6) . . ?
N2 C6 N5 112.2(7) . . ?
N4 C6 N5 117.7(6) . . ?
N2 C7 C8 112.9(7) . . ?
C7 C8 N5 103.5(6) . . ?
C7 C8 C10 125.1(7) . . ?
N5 C8 C10 130.6(5) . . ?
N1 C9 N6 111.2(6) . . ?
N1 C9 N5 129.0(7) . . ?
N6 C9 N5 119.8(6) . . ?
N7 C10 C11 119.4(6) . . ?
N7 C10 C8 122.9(6) . . ?
C11 C10 C8 117.7(6) . . ?
C12 C11 C10 120.7(7) . . ?
C11 C12 C13 118.5(8) . . ?
C14 C13 C12 118.7(7) . . ?
N7 C14 C13 123.5(7) . . ?
C9 N1 C1 104.2(6) . . ?
C9 N1 Cu1 122.1(5) . . ?
C1 N1 Cu1 122.5(4) . . ?
C6 N2 C7 105.2(6) . . ?
C3 N3 C4 102.9(6) . . ?
C3 N4 C6 124.0(6) . . ?
C3 N4 C5 105.9(6) . . ?
C6 N4 C5 130.1(6) . . ?
C9 N5 C6 119.7(6) . . ?
C9 N5 C8 134.1(5) . . ?
C6 N5 C8 106.1(5) . . ?
C9 N6 C2 108.1(6) . . ?
C9 N6 C3 122.0(6) . . ?
C2 N6 C3 129.9(6) . . ?
C10 N7 C14 119.1(6) . . ?
C10 N7 Cu1 128.9(4) . . ?
C14 N7 Cu1 110.5(4) . . ?
O3 N8 O2 123.4(7) . . ?
O3 N8 O1 117.8(7) . . ?
O2 N8 O1 118.8(7) . . ?
O6 N9 O5 122.5(6) . . ?
O6 N9 O4 119.3(5) . . ?
O5 N9 O4 118.2(6) . . ?
N8 O1 Cu1 117.9(4) . . ?
N9 O4 Cu1 111.3(4) . . ?

loop_
_geom_bond_atom_site_label_1
_geom_bond_atom_site_label_2
_geom_bond_distance
_geom_bond_site_symmetry_2
_geom_bond_publ_flag
Cu1 O1 1.957(5) . ?
Cu1 O4 1.979(5) . ?
Cu1 N7 1.980(6) . ?
Cu1 N1 2.002(6) . ?
C1 C2 1.335(10) . ?
C1 N1 1.395(9) . ?
C2 N6 1.379(8) . ?
C3 N3 1.284(9) . ?
C3 N4 1.350(8) . ?
C3 N6 1.395(8) . ?
C4 C5 1.339(10) . ?
C4 N3 1.396(8) . ?
C5 N4 1.402(8) . ?
C6 N2 1.295(9) . ?
C6 N4 1.367(9) . ?
C6 N5 1.395(8) . ?
C7 N2 1.365(9) . ?
C7 C8 1.372(8) . ?
C8 N5 1.405(8) . ?
C8 C10 1.471(9) . ?
C9 N1 1.321(8) . ?
C9 N6 1.351(9) . ?
C9 N5 1.377(8) . ?
C10 N7 1.342(8) . ?
C10 C11 1.394(10) . ?
C11 C12 1.370(10) . ?
C12 C13 1.381(10) . ?
C13 C14 1.346(10) . ?
C14 N7 1.345(9) . ?
N8 O3 1.208(8) . ?
N8 O2 1.228(7) . ?
N8 O1 1.293(7) . ?
N9 O6 1.206(7) . ?
N9 O5 1.226(7) . ?
N9 O4 1.281(7) . ?

loop_
_geom_hbond_atom_site_label_D
_geom_hbond_atom_site_label_H
_geom_hbond_atom_site_label_A
_geom_hbond_distance_DH
_geom_hbond_distance_HA
_geom_hbond_distance_DA
_geom_hbond_angle_DHA
_geom_hbond_site_symmetry_A
C1 H1 O5 0.93 2.23 3.142(8) 166.4 1_455
C2 H2 N3 0.93 2.35 3.243(9) 159.6 2_565
C4 H4 O5 0.93 2.62 3.494(10) 157.6 2_665
C5 H5 N2 0.93 2.42 3.327(8) 164.6 2_775
C7 H7 O6 0.93 2.20 3.119(9) 172.1 1_665
C11 H11 O6 0.93 2.58 3.445(9) 154.8 1_665
C14 H14 O1 0.93 2.65 3.264(9) 124.3 2_676
